data_2235035
loop_
_publ_author_name
'Al-Omar, Mohamed A.'
'Amr, Abdel-Galil E.'
'Ghabbour, Hazem A.'
'Chia, Tze Shyang'
'Fun, Hoong-Kun'

_publ_section_title
;
 Methyl
 2-{6-[(1-methoxy-1-oxopropan-2-yl)aminocarbonyl]pyridine-2-carboxamido}propanoate
;
_journal_coeditor_code HB6780
_journal_issue 6
_journal_name_full 'Acta Crystallographica Section E'
_journal_page_first o1837
_journal_page_last o1838
_journal_paper_doi 10.1107/S1600536812022258
_journal_volume 68
_journal_year 2012
_chemical_formula_iupac 'C15 H19 N3 O6'
_chemical_formula_moiety 'C15 H19 N3 O6'
_chemical_formula_sum 'C15 H19 N3 O6'
_chemical_formula_weight 337.33
_chemical_name_common
;
2,6-Bis-(methyl-DL-alanylcarbonyl)pyridine carboxylate
;
_chemical_name_systematic
;
Methyl 2-{6-[(1-methoxy-1-oxopropan-2-yl)aminocarbonyl]pyridine-2-
carboxamido}propanoate
;
_space_group_IT_number 14
_symmetry_cell_setting monoclinic
_symmetry_space_group_name_Hall '-P 2ybc'
_symmetry_space_group_name_H-M 'P 1 21/c 1'
_atom_sites_solution_hydrogens geom
_atom_sites_solution_primary direct
_atom_sites_solution_secondary difmap
_audit_creation_method SHELXL-97
_cell_angle_alpha 90.00
_cell_angle_beta 122.901(3)
_cell_angle_gamma 90.00
_cell_formula_units_Z 4
_cell_length_a 8.9735(3)
_cell_length_b 20.7073(8)
_cell_length_c 10.4048(5)
_cell_measurement_reflns_used 1828
_cell_measurement_temperature 296(2)
_cell_measurement_theta_max 70.42
_cell_measurement_theta_min 5.50
_cell_volume 1623.29(13)
_computing_cell_refinement 'SAINT (Bruker, 2009)'
_computing_data_collection 'APEX2 (Bruker, 2009)'
_computing_data_reduction 'SAINT (Bruker, 2009)'
_computing_molecular_graphics 'SHELXTL (Sheldrick, 2008)'
_computing_publication_material
;
SHELXTL (Sheldrick, 2008) and PLATON (Spek, 2009)
;
_computing_structure_refinement 'SHELXTL (Sheldrick, 2008)'
_computing_structure_solution 'SHELXTL (Sheldrick, 2008)'
_diffrn_ambient_temperature 296(2)
_diffrn_measured_fraction_theta_full 0.981
_diffrn_measured_fraction_theta_max 0.981
_diffrn_measurement_device_type 'Bruker SMART APEXII CCD'
_diffrn_measurement_method '\f and \w scans'
_diffrn_radiation_monochromator graphite
_diffrn_radiation_source 'fine-focus sealed tube'
_diffrn_radiation_type CuK\a
_diffrn_radiation_wavelength 1.54178
_diffrn_reflns_av_R_equivalents 0.0461
_diffrn_reflns_av_sigmaI/netI 0.0335
_diffrn_reflns_limit_h_max 10
_diffrn_reflns_limit_h_min -10
_diffrn_reflns_limit_k_max 24
_diffrn_reflns_limit_k_min -24
_diffrn_reflns_limit_l_max 9
_diffrn_reflns_limit_l_min -11
_diffrn_reflns_number 10358
_diffrn_reflns_theta_full 64.98
_diffrn_reflns_theta_max 64.98
_diffrn_reflns_theta_min 5.50
_diffrn_standards_number 0
_exptl_absorpt_coefficient_mu 0.913
_exptl_absorpt_correction_T_max 0.9473
_exptl_absorpt_correction_T_min 0.5512
_exptl_absorpt_correction_type multi-scan
_exptl_absorpt_process_details '(<i>SADABS</i>; Bruker, 2009)'
_exptl_crystal_colour colourless
_exptl_crystal_density_diffrn 1.380
_exptl_crystal_density_method 'not measured'
_exptl_crystal_description plate
_exptl_crystal_F_000 712
_exptl_crystal_size_max 0.74
_exptl_crystal_size_mid 0.25
_exptl_crystal_size_min 0.06
_refine_diff_density_max 0.249
_refine_diff_density_min -0.281
_refine_ls_extinction_method none
_refine_ls_goodness_of_fit_ref 1.037
_refine_ls_hydrogen_treatment mixed
_refine_ls_matrix_type full
_refine_ls_number_parameters 229
_refine_ls_number_reflns 2703
_refine_ls_number_restraints 0
_refine_ls_restrained_S_all 1.037
_refine_ls_R_factor_all 0.0673
_refine_ls_R_factor_gt 0.0532
_refine_ls_shift/su_max 0.000
_refine_ls_shift/su_mean 0.000
_refine_ls_structure_factor_coef Fsqd
_refine_ls_weighting_details 'calc w=1/[\s^2^(Fo^2^)+(0.1344P)^2^] where P=(Fo^2^+2Fc^2^)/3'
_refine_ls_weighting_scheme calc
_refine_ls_wR_factor_gt 0.1760
_refine_ls_wR_factor_ref 0.1922
_reflns_number_gt 2058
_reflns_number_total 2703
_reflns_threshold_expression I>2\s(I)
_cod_data_source_file hb6780.cif
_cod_data_source_block I
_cod_original_cell_volume 1623.29(11)
_cod_original_sg_symbol_H-M 'P 21/c'
_cod_database_code 2235035
_cod_database_fobs_code 2235035

loop_
_symmetry_equiv_pos_as_xyz
'x, y, z'
'-x, y+1/2, -z+1/2'
'-x, -y, -z'
'x, -y-1/2, z-1/2'

loop_
_atom_site_type_symbol
_atom_site_label
_atom_site_fract_x
_atom_site_fract_y
_atom_site_fract_z
_atom_site_U_iso_or_equiv
_atom_site_adp_type
_atom_site_calc_flag
_atom_site_refinement_flags
_atom_site_occupancy
_atom_site_symmetry_multiplicity
O O1 -0.1466(3) 0.53103(10) 0.8205(2) 0.0711(6) Uani d . 1 1
O O2 0.4090(3) 0.56823(9) 0.89076(19) 0.0641(5) Uani d . 1 1
O O3 0.2864(3) 0.49181(10) 0.7100(2) 0.0710(6) Uani d . 1 1
O O4 0.2803(2) 0.77285(8) 1.37663(16) 0.0578(5) Uani d . 1 1
O O5 0.6292(4) 0.83396(18) 1.1329(3) 0.1239(11) Uani d . 1 1
O O6 0.3640(4) 0.87058(11) 1.0701(2) 0.0823(7) Uani d . 1 1
N N1 0.0899(2) 0.66141(9) 1.07033(18) 0.0438(5) Uani d . 1 1
N N2 0.0839(3) 0.58945(11) 0.8529(2) 0.0602(6) Uani d . 1 1
N N3 0.3295(3) 0.75674(9) 1.1876(2) 0.0497(5) Uani d . 1 1
C C1 0.0965(3) 0.69752(10) 1.1805(2) 0.0449(5) Uani d . 1 1
C C2 -0.0180(4) 0.68863(13) 1.2288(3) 0.0584(7) Uani d . 1 1
H H2A -0.0101 0.7145 1.3054 0.070 Uiso calc R 1 1
C C3 -0.1448(4) 0.64055(14) 1.1610(3) 0.0638(7) Uani d . 1 1
H H3A -0.2241 0.6337 1.1910 0.077 Uiso calc R 1 1
C C4 -0.1521(4) 0.60292(13) 1.0484(3) 0.0572(6) Uani d . 1 1
H H4A -0.2358 0.5701 1.0016 0.069 Uiso calc R 1 1
C C5 -0.0334(3) 0.61483(11) 1.0065(2) 0.0471(5) Uani d . 1 1
C C6 -0.0374(3) 0.57458(12) 0.8840(2) 0.0530(6) Uani d . 1 1
C C7 0.0902(4) 0.55753(13) 0.7325(3) 0.0607(7) Uani d . 1 1
H H7A 0.0229 0.5172 0.7074 0.073 Uiso calc R 1 1
C C8 0.2796(4) 0.54102(12) 0.7893(3) 0.0550(6) Uani d . 1 1
C C9 0.4596(4) 0.46969(16) 0.7517(3) 0.0766(8) Uani d . 1 1
H H9A 0.4468 0.4353 0.6845 0.115 Uiso calc R 1 1
H H9B 0.5236 0.4543 0.8553 0.115 Uiso calc R 1 1
H H9C 0.5236 0.5047 0.7430 0.115 Uiso calc R 1 1
C C10 0.0058(4) 0.59893(17) 0.5880(3) 0.0788(9) Uani d . 1 1
H H10A -0.1141 0.6092 0.5555 0.118 Uiso calc R 1 1
H H10B 0.0058 0.5755 0.5083 0.118 Uiso calc R 1 1
H H10C 0.0726 0.6381 0.6093 0.118 Uiso calc R 1 1
C C11 0.2444(3) 0.74632(10) 1.2579(2) 0.0439(5) Uani d . 1 1
C C12 0.4982(3) 0.79021(13) 1.2598(3) 0.0566(6) Uani d . 1 1
H H12A 0.5071 0.8179 1.3401 0.068 Uiso calc R 1 1
C C13 0.5066(5) 0.83318(16) 1.1474(3) 0.0723(9) Uani d . 1 1
C C14 0.3623(7) 0.91492(19) 0.9625(4) 0.1168(16) Uani d . 1 1
H H14A 0.2584 0.9416 0.9187 0.175 Uiso calc R 1 1
H H14B 0.3610 0.8911 0.8828 0.175 Uiso calc R 1 1
H H14C 0.4665 0.9416 1.0144 0.175 Uiso calc R 1 1
C C15 0.6504(4) 0.74250(17) 1.3363(4) 0.0899(10) Uani d . 1 1
H H15A 0.6515 0.7215 1.4191 0.135 Uiso calc R 1 1
H H15B 0.7605 0.7650 1.3753 0.135 Uiso calc R 1 1
H H15C 0.6356 0.7107 1.2630 0.135 Uiso calc R 1 1
H H1N3 0.289(3) 0.7353(11) 1.105(3) 0.044(6) Uiso d . 1 1
H H1N2 0.151(4) 0.6210(14) 0.896(3) 0.063(8) Uiso d . 1 1

loop_
_atom_site_aniso_label
_atom_site_aniso_U_11
_atom_site_aniso_U_22
_atom_site_aniso_U_33
_atom_site_aniso_U_12
_atom_site_aniso_U_13
_atom_site_aniso_U_23
O1 0.0754(13) 0.0729(12) 0.0837(11) -0.0269(10) 0.0553(11) -0.0275(9)
O2 0.0620(12) 0.0660(11) 0.0641(9) -0.0096(9) 0.0342(9) -0.0117(8)
O3 0.0754(14) 0.0750(12) 0.0845(12) -0.0149(10) 0.0576(11) -0.0296(9)
O4 0.0738(12) 0.0660(10) 0.0528(8) -0.0078(9) 0.0469(9) -0.0110(7)
O5 0.115(2) 0.176(3) 0.136(2) -0.051(2) 0.1048(19) -0.031(2)
O6 0.1178(18) 0.0758(13) 0.0865(12) -0.0121(13) 0.0770(13) 0.0060(10)
N1 0.0479(11) 0.0482(10) 0.0445(9) 0.0006(8) 0.0310(9) 0.0015(7)
N2 0.0646(14) 0.0696(14) 0.0651(11) -0.0223(12) 0.0473(11) -0.0253(10)
N3 0.0573(13) 0.0580(11) 0.0470(9) -0.0132(9) 0.0369(10) -0.0131(8)
C1 0.0506(13) 0.0491(12) 0.0440(9) 0.0040(10) 0.0315(10) 0.0047(8)
C2 0.0720(17) 0.0656(15) 0.0631(12) -0.0023(13) 0.0533(13) -0.0044(10)
C3 0.0662(16) 0.0735(17) 0.0811(15) -0.0105(14) 0.0591(14) -0.0040(12)
C4 0.0602(16) 0.0566(14) 0.0705(14) -0.0088(12) 0.0457(13) -0.0010(10)
C5 0.0490(13) 0.0486(12) 0.0503(10) 0.0000(10) 0.0312(11) 0.0019(9)
C6 0.0542(15) 0.0541(13) 0.0569(11) -0.0060(11) 0.0343(12) -0.0062(10)
C7 0.0639(16) 0.0681(16) 0.0653(13) -0.0184(13) 0.0450(13) -0.0261(11)
C8 0.0679(17) 0.0549(13) 0.0589(12) -0.0104(13) 0.0452(13) -0.0090(10)
C9 0.085(2) 0.083(2) 0.0836(17) 0.0065(17) 0.0600(17) -0.0092(14)
C10 0.072(2) 0.105(2) 0.0569(13) -0.0048(18) 0.0335(15) -0.0183(14)
C11 0.0519(13) 0.0489(12) 0.0430(10) 0.0039(10) 0.0337(10) 0.0022(8)
C12 0.0583(15) 0.0647(15) 0.0617(12) -0.0148(12) 0.0422(12) -0.0206(10)
C13 0.086(2) 0.084(2) 0.0764(16) -0.0386(18) 0.0634(17) -0.0317(15)
C14 0.197(5) 0.094(2) 0.095(2) -0.044(3) 0.103(3) -0.0047(18)
C15 0.0597(19) 0.085(2) 0.122(2) -0.0032(16) 0.0471(18) -0.0272(19)

loop_
_atom_type_symbol
_atom_type_description
_atom_type_scat_dispersion_real
_atom_type_scat_dispersion_imag
_atom_type_scat_source
C C 0.0181 0.0091 'International Tables Vol C Tables 4.2.6.8 and 6.1.1.4'
H H 0.0000 0.0000 'International Tables Vol C Tables 4.2.6.8 and 6.1.1.4'
N N 0.0311 0.0180 'International Tables Vol C Tables 4.2.6.8 and 6.1.1.4'
O O 0.0492 0.0322 'International Tables Vol C Tables 4.2.6.8 and 6.1.1.4'

loop_
_geom_angle_atom_site_label_1
_geom_angle_atom_site_label_2
_geom_angle_atom_site_label_3
_geom_angle
C8 O3 C9 117.4(2)
C13 O6 C14 116.2(3)
C5 N1 C1 117.75(19)
C6 N2 C7 121.9(2)
C6 N2 H1N2 119(2)
C7 N2 H1N2 118(2)
C11 N3 C12 122.81(17)
C11 N3 H1N3 114.2(17)
C12 N3 H1N3 121.7(17)
N1 C1 C2 122.7(2)
N1 C1 C11 116.56(19)
C2 C1 C11 120.61(19)
C1 C2 C3 118.7(2)
C1 C2 H2A 120.7
C3 C2 H2A 120.7
C4 C3 C2 119.1(2)
C4 C3 H3A 120.4
C2 C3 H3A 120.4
C5 C4 C3 118.7(2)
C5 C4 H4A 120.6
C3 C4 H4A 120.6
N1 C5 C4 123.0(2)
N1 C5 C6 116.8(2)
C4 C5 C6 120.1(2)
O1 C6 N2 124.0(2)
O1 C6 C5 120.5(2)
N2 C6 C5 115.5(2)
N2 C7 C8 109.3(2)
N2 C7 C10 111.4(2)
C8 C7 C10 111.4(2)
N2 C7 H7A 108.2
C8 C7 H7A 108.2
C10 C7 H7A 108.2
O2 C8 O3 123.6(2)
O2 C8 C7 125.8(2)
O3 C8 C7 110.6(2)
O3 C9 H9A 109.5
O3 C9 H9B 109.5
H9A C9 H9B 109.5
O3 C9 H9C 109.5
H9A C9 H9C 109.5
H9B C9 H9C 109.5
C7 C10 H10A 109.5
C7 C10 H10B 109.5
H10A C10 H10B 109.5
C7 C10 H10C 109.5
H10A C10 H10C 109.5
H10B C10 H10C 109.5
O4 C11 N3 124.5(2)
O4 C11 C1 120.8(2)
N3 C11 C1 114.65(17)
N3 C12 C13 111.0(2)
N3 C12 C15 110.5(2)
C13 C12 C15 112.5(3)
N3 C12 H12A 107.5
C13 C12 H12A 107.5
C15 C12 H12A 107.5
O5 C13 O6 124.6(3)
O5 C13 C12 123.2(4)
O6 C13 C12 112.2(2)
O6 C14 H14A 109.5
O6 C14 H14B 109.5
H14A C14 H14B 109.5
O6 C14 H14C 109.5
H14A C14 H14C 109.5
H14B C14 H14C 109.5
C12 C15 H15A 109.5
C12 C15 H15B 109.5
H15A C15 H15B 109.5
C12 C15 H15C 109.5
H15A C15 H15C 109.5
H15B C15 H15C 109.5

loop_
_geom_bond_atom_site_label_1
_geom_bond_atom_site_label_2
_geom_bond_distance
O1 C6 1.227(3)
O2 C8 1.204(3)
O3 C8 1.334(3)
O3 C9 1.442(4)
O4 C11 1.225(2)
O5 C13 1.189(4)
O6 C13 1.329(4)
O6 C14 1.441(3)
N1 C5 1.340(3)
N1 C1 1.343(3)
N2 C6 1.329(3)
N2 C7 1.445(3)
N2 H1N2 0.83(3)
N3 C11 1.331(3)
N3 C12 1.449(3)
N3 H1N3 0.85(2)
C1 C2 1.379(3)
C1 C11 1.507(3)
C2 C3 1.383(4)
C2 H2A 0.9300
C3 C4 1.378(3)
C3 H3A 0.9300
C4 C5 1.375(3)
C4 H4A 0.9300
C5 C6 1.507(3)
C7 C8 1.504(4)
C7 C10 1.527(4)
C7 H7A 0.9800
C9 H9A 0.9600
C9 H9B 0.9600
C9 H9C 0.9600
C10 H10A 0.9600
C10 H10B 0.9600
C10 H10C 0.9600
C12 C13 1.504(4)
C12 C15 1.514(4)
C12 H12A 0.9800
C14 H14A 0.9600
C14 H14B 0.9600
C14 H14C 0.9600
C15 H15A 0.9600
C15 H15B 0.9600
C15 H15C 0.9600

loop_
_geom_hbond_atom_site_label_D
_geom_hbond_atom_site_label_H
_geom_hbond_atom_site_label_A
_geom_hbond_site_symmetry_A
_geom_hbond_distance_DH
_geom_hbond_distance_HA
_geom_hbond_distance_DA
_geom_hbond_angle_DHA
_geom_hbond_publ_flag
N3 H1N3 N1 . 0.85(3) 2.23(3) 2.676(3) 113(2) yes
N3 H1N3 O4 4_575 0.85(2) 2.35(2) 3.080(2) 145(2) yes
N2 H1N2 N1 . 0.84(3) 2.32(3) 2.685(3) 107(3) yes
N2 H1N2 O4 4_575 0.83(3) 2.55(3) 3.290(3) 149(2) yes
C9 H9B O2 3_667 0.96 2.41 3.329(3) 159 yes
C15 H15B Cg1 4_665 0.96 2.78 3.544(4) 137 yes

loop_
_geom_torsion_atom_site_label_1
_geom_torsion_atom_site_label_2
_geom_torsion_atom_site_label_3
_geom_torsion_atom_site_label_4
_geom_torsion
C5 N1 C1 C2 -0.4(3)
C5 N1 C1 C11 175.80(18)
N1 C1 C2 C3 0.0(4)
C11 C1 C2 C3 -176.0(2)
C1 C2 C3 C4 0.4(4)
C2 C3 C4 C5 -0.4(4)
C1 N1 C5 C4 0.3(3)
C1 N1 C5 C6 -179.55(19)
C3 C4 C5 N1 0.1(4)
C3 C4 C5 C6 179.9(2)
C7 N2 C6 O1 4.1(4)
C7 N2 C6 C5 -176.5(2)
N1 C5 C6 O1 180.0(2)
C4 C5 C6 O1 0.1(4)
N1 C5 C6 N2 0.5(3)
C4 C5 C6 N2 -179.3(2)
C6 N2 C7 C8 -136.0(3)
C6 N2 C7 C10 100.4(3)
C9 O3 C8 O2 1.4(4)
C9 O3 C8 C7 -179.5(2)
N2 C7 C8 O2 -25.0(4)
C10 C7 C8 O2 98.6(3)
N2 C7 C8 O3 156.0(2)
C10 C7 C8 O3 -80.5(3)
C12 N3 C11 O4 13.6(4)
C12 N3 C11 C1 -165.8(2)
N1 C1 C11 O4 -166.69(19)
C2 C1 C11 O4 9.5(3)
N1 C1 C11 N3 12.8(3)
C2 C1 C11 N3 -171.0(2)
C11 N3 C12 C13 -141.6(2)
C11 N3 C12 C15 92.8(3)
C14 O6 C13 O5 -0.3(4)
C14 O6 C13 C12 178.2(2)
N3 C12 C13 O5 -131.9(3)
C15 C12 C13 O5 -7.5(4)
N3 C12 C13 O6 49.5(3)
C15 C12 C13 O6 173.9(2)

loop_
_cod_related_entry_id
_cod_related_entry_database
_cod_related_entry_code
1 ChemSpider 4931531
